data_7019404
loop_
_publ_author_name
'Szigethy, G\'eza'
'Heyduk, Alan F.'

_publ_section_title
;
 Aluminum complexes of the redox-active [ONO] pincer ligand.
;
_journal_issue 26
_journal_name_full 'Dalton transactions (Cambridge, England : 2003)'
_journal_page_first 8144
_journal_page_last 8152
_journal_paper_doi 10.1039/c2dt30295k
_journal_volume 41
_journal_year 2012
_chemical_formula_moiety 'C43 H51 Al Cl N O4, C6 H6'
_chemical_formula_sum 'C49 H57 Al Cl N O4'
_chemical_formula_weight 786.39
_chemical_melting_point ?
_chemical_name_common (ONOq)AlCl(Ph2acac)
_chemical_name_systematic
;
?
;
_space_group_IT_number 14
_symmetry_cell_setting monoclinic
_symmetry_space_group_name_Hall '-P 2yn'
_symmetry_space_group_name_H-M 'P 1 21/n 1'
_atom_sites_solution_hydrogens geom
_atom_sites_solution_primary direct
_atom_sites_solution_secondary difmap
_audit_creation_method SHELXL-97
_cell_angle_alpha 90.00
_cell_angle_beta 95.92
_cell_angle_gamma 90.00
_cell_formula_units_Z 4
_cell_length_a 9.7048(3)
_cell_length_b 19.0132(6)
_cell_length_c 24.0765(8)
_cell_measurement_reflns_used 9967
_cell_measurement_temperature 89(2)
_cell_measurement_theta_max 28.03
_cell_measurement_theta_min 2.19
_cell_volume 4418.9(2)
_computing_cell_refinement 'Bruker SAINT'
_computing_data_collection 'Bruker APEX2'
_computing_data_reduction 'Bruker SAINT'
_computing_molecular_graphics 'Bruker SHELXTL'
_computing_publication_material 'Bruker SHELXTL'
_computing_structure_refinement 'SHELXL-97 (Sheldrick, 2008)'
_computing_structure_solution 'SHELXS-97 (Sheldrick, 2008)'
_diffrn_ambient_temperature 89(2)
_diffrn_measured_fraction_theta_full 0.980
_diffrn_measured_fraction_theta_max 0.980
_diffrn_measurement_device_type 'Bruker APEX-II CCD'
_diffrn_measurement_method 'phi and omega'
_diffrn_radiation_monochromator graphite
_diffrn_radiation_source 'fine-focus sealed tube'
_diffrn_radiation_type MoK\a
_diffrn_radiation_wavelength 0.71073
_diffrn_reflns_av_R_equivalents 0.0244
_diffrn_reflns_av_sigmaI/netI 0.0242
_diffrn_reflns_limit_h_max 12
_diffrn_reflns_limit_h_min -12
_diffrn_reflns_limit_k_max 24
_diffrn_reflns_limit_k_min -24
_diffrn_reflns_limit_l_max 31
_diffrn_reflns_limit_l_min -31
_diffrn_reflns_number 39390
_diffrn_reflns_theta_full 28.04
_diffrn_reflns_theta_max 28.04
_diffrn_reflns_theta_min 1.70
_exptl_absorpt_coefficient_mu 0.150
_exptl_absorpt_correction_T_max 0.9719
_exptl_absorpt_correction_T_min 0.9459
_exptl_absorpt_correction_type numerical
_exptl_absorpt_process_details 'Bruker SADABS'
_exptl_crystal_colour black
_exptl_crystal_density_diffrn 1.182
_exptl_crystal_density_meas ?
_exptl_crystal_density_method 'not measured'
_exptl_crystal_description prism
_exptl_crystal_F_000 1680
_exptl_crystal_size_max 0.38
_exptl_crystal_size_mid 0.20
_exptl_crystal_size_min 0.19
_refine_diff_density_max 0.348
_refine_diff_density_min -0.243
_refine_diff_density_rms 0.045
_refine_ls_extinction_method none
_refine_ls_goodness_of_fit_ref 1.030
_refine_ls_hydrogen_treatment constr
_refine_ls_matrix_type full
_refine_ls_number_parameters 505
_refine_ls_number_reflns 10496
_refine_ls_number_restraints 0
_refine_ls_restrained_S_all 1.030
_refine_ls_R_factor_all 0.0459
_refine_ls_R_factor_gt 0.0358
_refine_ls_shift/su_max 0.001
_refine_ls_shift/su_mean 0.000
_refine_ls_structure_factor_coef Fsqd
_refine_ls_weighting_details 'calc w=1/[\s^2^(Fo^2^)+(0.0444P)^2^+1.7242P] where P=(Fo^2^+2Fc^2^)/3'
_refine_ls_weighting_scheme calc
_refine_ls_wR_factor_gt 0.0873
_refine_ls_wR_factor_ref 0.0931
_reflns_number_gt 8813
_reflns_number_total 10496
_reflns_threshold_expression >2sigma(I)
_cod_data_source_file c2dt30295k.txt
_cod_data_source_block afh279-2
_cod_depositor_comments
;
The following automatic conversions were performed:

'_chemical_melting_point' value 'not measured' was changed to '?' -
the value is undefined or not given.

'_symmetry_cell_setting' value
'Monoclinic' changed to 'monoclinic' according to
/home/saulius/struct/CIF-dictionaries/cif_core.dic dictionary named
'cif_core.dic' version 2.4.1 from 2010-06-29.

Automatic conversion script
Id: cif_fix_values 1891 2012-01-12 08:04:46Z andrius 

The following automatic conversions were performed:

'_exptl_crystal_density_meas' value 'none' was changed to '?' - the
value is perceived as not measured.

Automatic conversion script
Id: cif_fix_values 3008 2015-01-20 13:52:24Z robertas 
;
_cod_original_sg_symbol_H-M P2(1)/n
_cod_database_code 7019404

loop_
_symmetry_equiv_pos_as_xyz
'x, y, z'
'-x+1/2, y+1/2, -z+1/2'
'-x, -y, -z'
'x-1/2, -y-1/2, z-1/2'

loop_
_atom_site_label
_atom_site_type_symbol
_atom_site_fract_x
_atom_site_fract_y
_atom_site_fract_z
_atom_site_U_iso_or_equiv
_atom_site_adp_type
_atom_site_occupancy
_atom_site_symmetry_multiplicity
_atom_site_calc_flag
_atom_site_refinement_flags
Al1 Al 0.74163(4) 0.272632(18) -0.042382(15) 0.01364(8) Uani 1 1 d .
Cl1 Cl 0.86904(3) 0.197846(15) 0.016601(12) 0.01757(7) Uani 1 1 d .
N1 N 0.64318(10) 0.18720(5) -0.07711(4) 0.01334(19) Uani 1 1 d .
O1 O 0.59000(9) 0.26836(4) 0.00202(3) 0.01549(17) Uani 1 1 d .
O2 O 0.85411(9) 0.25688(4) -0.10048(4) 0.01571(17) Uani 1 1 d .
O3 O 0.82636(9) 0.34874(4) -0.00741(4) 0.01581(17) Uani 1 1 d .
O4 O 0.63010(9) 0.33354(4) -0.09135(4) 0.01637(17) Uani 1 1 d .
C1 C 0.52916(12) 0.16924(6) -0.05385(5) 0.0135(2) Uani 1 1 d .
C2 C 0.50446(12) 0.21803(6) -0.00876(5) 0.0136(2) Uani 1 1 d .
C3 C 0.38634(12) 0.20708(6) 0.02224(5) 0.0144(2) Uani 1 1 d .
C4 C 0.30714(12) 0.14898(6) 0.00849(5) 0.0152(2) Uani 1 1 d .
H4A H 0.2302 0.1406 0.0290 0.018 Uiso 1 1 calc R
C5 C 0.33161(12) 0.09932(6) -0.03493(5) 0.0143(2) Uani 1 1 d .
C6 C 0.43816(12) 0.11115(6) -0.06601(5) 0.0147(2) Uani 1 1 d .
H6A H 0.4523 0.0805 -0.0961 0.018 Uiso 1 1 calc R
C7 C 0.35470(13) 0.25964(7) 0.06723(5) 0.0188(3) Uani 1 1 d .
C8 C 0.32844(15) 0.33237(7) 0.03998(7) 0.0272(3) Uani 1 1 d .
H8A H 0.3098 0.3667 0.0686 0.041 Uiso 1 1 calc R
H8B H 0.2484 0.3297 0.0117 0.041 Uiso 1 1 calc R
H8C H 0.4104 0.3470 0.0223 0.041 Uiso 1 1 calc R
C9 C 0.47670(15) 0.26374(9) 0.11332(6) 0.0288(3) Uani 1 1 d .
H9A H 0.4553 0.2979 0.1417 0.043 Uiso 1 1 calc R
H9B H 0.5605 0.2785 0.0970 0.043 Uiso 1 1 calc R
H9C H 0.4920 0.2174 0.1307 0.043 Uiso 1 1 calc R
C10 C 0.22461(14) 0.23906(8) 0.09463(6) 0.0255(3) Uani 1 1 d .
H10A H 0.2083 0.2736 0.1234 0.038 Uiso 1 1 calc R
H10B H 0.2378 0.1924 0.1117 0.038 Uiso 1 1 calc R
H10C H 0.1446 0.2379 0.0662 0.038 Uiso 1 1 calc R
C11 C 0.24032(12) 0.03377(6) -0.04195(5) 0.0161(2) Uani 1 1 d .
C12 C 0.26185(13) -0.00790(7) 0.01309(6) 0.0211(3) Uani 1 1 d .
H12A H 0.2378 0.0218 0.0439 0.032 Uiso 1 1 calc R
H12B H 0.3590 -0.0223 0.0200 0.032 Uiso 1 1 calc R
H12C H 0.2024 -0.0497 0.0104 0.032 Uiso 1 1 calc R
C13 C 0.08677(13) 0.05454(7) -0.05373(6) 0.0204(3) Uani 1 1 d .
H13A H 0.0730 0.0810 -0.0888 0.031 Uiso 1 1 calc R
H13B H 0.0601 0.0838 -0.0231 0.031 Uiso 1 1 calc R
H13C H 0.0294 0.0120 -0.0568 0.031 Uiso 1 1 calc R
C14 C 0.27873(15) -0.01383(7) -0.08917(6) 0.0275(3) Uani 1 1 d .
H14A H 0.2655 0.0118 -0.1246 0.041 Uiso 1 1 calc R
H14B H 0.2194 -0.0557 -0.0914 0.041 Uiso 1 1 calc R
H14C H 0.3759 -0.0282 -0.0818 0.041 Uiso 1 1 calc R
C15 C 0.71535(12) 0.15556(6) -0.11500(5) 0.0135(2) Uani 1 1 d .
C16 C 0.83249(12) 0.19871(6) -0.12714(5) 0.0139(2) Uani 1 1 d .
C17 C 0.91928(12) 0.17453(6) -0.16837(5) 0.0146(2) Uani 1 1 d .
C18 C 0.89105(13) 0.10914(6) -0.19077(5) 0.0157(2) Uani 1 1 d .
H18A H 0.9483 0.0925 -0.2177 0.019 Uiso 1 1 calc R
C19 C 0.78128(12) 0.06393(6) -0.17656(5) 0.0150(2) Uani 1 1 d .
C20 C 0.69454(12) 0.08796(6) -0.13987(5) 0.0145(2) Uani 1 1 d .
H20A H 0.6196 0.0595 -0.1308 0.017 Uiso 1 1 calc R
C21 C 1.03744(13) 0.22095(6) -0.18488(5) 0.0172(2) Uani 1 1 d .
C22 C 0.97485(15) 0.28982(7) -0.21008(6) 0.0233(3) Uani 1 1 d .
H22A H 0.9081 0.2789 -0.2423 0.035 Uiso 1 1 calc R
H22B H 1.0489 0.3195 -0.2221 0.035 Uiso 1 1 calc R
H22C H 0.9277 0.3149 -0.1819 0.035 Uiso 1 1 calc R
C23 C 1.11690(15) 0.18542(7) -0.22915(6) 0.0247(3) Uani 1 1 d .
H23A H 1.0527 0.1745 -0.2621 0.037 Uiso 1 1 calc R
H23B H 1.1595 0.1419 -0.2138 0.037 Uiso 1 1 calc R
H23C H 1.1892 0.2172 -0.2397 0.037 Uiso 1 1 calc R
C24 C 1.14151(13) 0.23641(7) -0.13360(6) 0.0213(3) Uani 1 1 d .
H24A H 1.2159 0.2666 -0.1447 0.032 Uiso 1 1 calc R
H24B H 1.1810 0.1921 -0.1185 0.032 Uiso 1 1 calc R
H24C H 1.0939 0.2604 -0.1050 0.032 Uiso 1 1 calc R
C25 C 0.77003(13) -0.01062(6) -0.20100(5) 0.0183(2) Uani 1 1 d .
C26 C 0.76765(16) -0.00800(8) -0.26487(6) 0.0276(3) Uani 1 1 d .
H26A H 0.8532 0.0139 -0.2748 0.041 Uiso 1 1 calc R
H26B H 0.6878 0.0197 -0.2806 0.041 Uiso 1 1 calc R
H26C H 0.7604 -0.0559 -0.2799 0.041 Uiso 1 1 calc R
C27 C 0.89654(15) -0.05309(7) -0.17622(6) 0.0270(3) Uani 1 1 d .
H27A H 0.8974 -0.0552 -0.1355 0.040 Uiso 1 1 calc R
H27B H 0.9815 -0.0303 -0.1858 0.040 Uiso 1 1 calc R
H27C H 0.8914 -0.1009 -0.1915 0.040 Uiso 1 1 calc R
C28 C 0.63880(14) -0.04847(7) -0.18680(6) 0.0245(3) Uani 1 1 d .
H28A H 0.6399 -0.0522 -0.1462 0.037 Uiso 1 1 calc R
H28B H 0.6355 -0.0957 -0.2032 0.037 Uiso 1 1 calc R
H28C H 0.5571 -0.0218 -0.2019 0.037 Uiso 1 1 calc R
C29 C 0.77709(12) 0.41114(6) -0.00274(5) 0.0149(2) Uani 1 1 d .
C30 C 0.65917(13) 0.43525(6) -0.03506(5) 0.0174(2) Uani 1 1 d .
H30A H 0.6187 0.4785 -0.0256 0.021 Uiso 1 1 calc R
C31 C 0.59877(12) 0.39736(6) -0.08110(5) 0.0156(2) Uani 1 1 d .
C32 C 0.49654(12) 0.43186(6) -0.12316(5) 0.0170(2) Uani 1 1 d .
C33 C 0.42154(14) 0.39020(7) -0.16338(6) 0.0218(3) Uani 1 1 d .
H33A H 0.4343 0.3407 -0.1629 0.026 Uiso 1 1 calc R
C34 C 0.32861(15) 0.42043(8) -0.20407(6) 0.0268(3) Uani 1 1 d .
H34A H 0.2781 0.3916 -0.2312 0.032 Uiso 1 1 calc R
C35 C 0.30923(15) 0.49276(8) -0.20518(6) 0.0278(3) Uani 1 1 d .
H35A H 0.2458 0.5134 -0.2332 0.033 Uiso 1 1 calc R
C36 C 0.38240(14) 0.53486(7) -0.16539(6) 0.0251(3) Uani 1 1 d .
H36A H 0.3687 0.5843 -0.1660 0.030 Uiso 1 1 calc R
C37 C 0.47570(13) 0.50472(7) -0.12467(6) 0.0206(3) Uani 1 1 d .
H37A H 0.5259 0.5338 -0.0976 0.025 Uiso 1 1 calc R
C38 C 0.86031(13) 0.45791(6) 0.03730(5) 0.0153(2) Uani 1 1 d .
C39 C 0.99219(13) 0.43598(6) 0.05871(5) 0.0172(2) Uani 1 1 d .
H39A H 1.0247 0.3908 0.0493 0.021 Uiso 1 1 calc R
C40 C 1.07635(14) 0.47971(7) 0.09376(5) 0.0201(3) Uani 1 1 d .
H40A H 1.1663 0.4645 0.1081 0.024 Uiso 1 1 calc R
C41 C 1.02919(14) 0.54566(7) 0.10781(5) 0.0217(3) Uani 1 1 d .
H41A H 1.0874 0.5759 0.1312 0.026 Uiso 1 1 calc R
C42 C 0.89703(15) 0.56733(7) 0.08761(5) 0.0230(3) Uani 1 1 d .
H42A H 0.8641 0.6120 0.0979 0.028 Uiso 1 1 calc R
C43 C 0.81271(14) 0.52403(6) 0.05239(5) 0.0197(3) Uani 1 1 d .
H43A H 0.7225 0.5393 0.0385 0.024 Uiso 1 1 calc R
C48 C 0.88840(14) 0.30200(8) 0.14938(6) 0.0251(3) Uani 1 1 d .
H48A H 0.8476 0.3079 0.1121 0.030 Uiso 1 1 calc R
C49 C 0.92127(15) 0.36005(8) 0.18266(6) 0.0264(3) Uani 1 1 d .
H49A H 0.9034 0.4060 0.1681 0.032 Uiso 1 1 calc R
C47 C 0.91542(17) 0.23510(8) 0.17077(6) 0.0307(3) Uani 1 1 d .
H47A H 0.8931 0.1949 0.1482 0.037 Uiso 1 1 calc R
C45 C 1.00706(17) 0.28512(9) 0.25827(6) 0.0356(4) Uani 1 1 d .
H45A H 1.0476 0.2793 0.2956 0.043 Uiso 1 1 calc R
C46 C 0.97506(18) 0.22715(8) 0.22513(6) 0.0351(4) Uani 1 1 d .
H46A H 0.9941 0.1813 0.2397 0.042 Uiso 1 1 calc R
C44 C 0.97999(16) 0.35169(8) 0.23701(6) 0.0322(3) Uani 1 1 d .
H44A H 1.0018 0.3918 0.2598 0.039 Uiso 1 1 calc R

loop_
_atom_site_aniso_label
_atom_site_aniso_U_11
_atom_site_aniso_U_22
_atom_site_aniso_U_33
_atom_site_aniso_U_23
_atom_site_aniso_U_13
_atom_site_aniso_U_12
Al1 0.01459(17) 0.00980(16) 0.01689(17) -0.00241(13) 0.00331(13) -0.00152(13)
Cl1 0.01916(15) 0.01314(14) 0.01988(14) -0.00164(10) -0.00060(11) 0.00048(10)
N1 0.0144(5) 0.0107(5) 0.0149(5) -0.0003(4) 0.0015(4) 0.0005(4)
O1 0.0162(4) 0.0118(4) 0.0188(4) -0.0028(3) 0.0031(3) -0.0018(3)
O2 0.0173(4) 0.0116(4) 0.0188(4) -0.0025(3) 0.0046(3) -0.0024(3)
O3 0.0169(4) 0.0100(4) 0.0208(4) -0.0025(3) 0.0029(3) -0.0008(3)
O4 0.0179(4) 0.0117(4) 0.0197(4) -0.0014(3) 0.0023(3) -0.0007(3)
C1 0.0131(5) 0.0114(5) 0.0159(5) 0.0003(4) 0.0009(4) 0.0010(4)
C2 0.0138(5) 0.0102(5) 0.0165(5) 0.0009(4) 0.0004(4) 0.0006(4)
C3 0.0148(6) 0.0131(5) 0.0152(5) -0.0005(4) 0.0008(4) 0.0011(4)
C4 0.0139(6) 0.0147(6) 0.0173(6) 0.0009(4) 0.0031(4) 0.0003(4)
C5 0.0136(5) 0.0117(5) 0.0172(5) 0.0001(4) -0.0001(4) -0.0004(4)
C6 0.0156(6) 0.0110(5) 0.0175(6) -0.0010(4) 0.0012(4) 0.0001(4)
C7 0.0173(6) 0.0189(6) 0.0211(6) -0.0069(5) 0.0062(5) -0.0029(5)
C8 0.0261(7) 0.0165(6) 0.0410(8) -0.0063(6) 0.0130(6) 0.0015(5)
C9 0.0248(7) 0.0415(9) 0.0206(7) -0.0108(6) 0.0044(5) -0.0072(6)
C10 0.0235(7) 0.0269(7) 0.0279(7) -0.0106(6) 0.0121(6) -0.0056(5)
C11 0.0147(6) 0.0126(5) 0.0210(6) -0.0019(4) 0.0026(5) -0.0028(4)
C12 0.0187(6) 0.0141(6) 0.0300(7) 0.0053(5) 0.0000(5) -0.0013(5)
C13 0.0153(6) 0.0201(6) 0.0253(6) 0.0019(5) -0.0006(5) -0.0034(5)
C14 0.0268(7) 0.0213(7) 0.0362(8) -0.0124(6) 0.0116(6) -0.0106(5)
C15 0.0149(6) 0.0117(5) 0.0140(5) -0.0001(4) 0.0010(4) 0.0004(4)
C16 0.0155(6) 0.0110(5) 0.0150(5) 0.0014(4) 0.0000(4) 0.0005(4)
C17 0.0151(6) 0.0137(6) 0.0151(5) 0.0018(4) 0.0017(4) 0.0006(4)
C18 0.0172(6) 0.0157(6) 0.0144(5) 0.0000(4) 0.0033(4) 0.0017(4)
C19 0.0172(6) 0.0130(5) 0.0145(5) -0.0015(4) -0.0001(4) 0.0002(4)
C20 0.0149(6) 0.0122(5) 0.0163(5) -0.0008(4) 0.0012(4) -0.0018(4)
C21 0.0190(6) 0.0134(6) 0.0201(6) 0.0007(4) 0.0067(5) -0.0010(4)
C22 0.0283(7) 0.0165(6) 0.0260(7) 0.0057(5) 0.0079(5) 0.0003(5)
C23 0.0268(7) 0.0212(7) 0.0286(7) -0.0021(5) 0.0144(6) -0.0029(5)
C24 0.0179(6) 0.0177(6) 0.0283(7) -0.0003(5) 0.0031(5) -0.0032(5)
C25 0.0211(6) 0.0141(6) 0.0202(6) -0.0060(5) 0.0039(5) -0.0015(5)
C26 0.0345(8) 0.0272(7) 0.0217(7) -0.0100(5) 0.0061(6) -0.0060(6)
C27 0.0264(7) 0.0165(6) 0.0378(8) -0.0069(6) 0.0021(6) 0.0038(5)
C28 0.0260(7) 0.0167(6) 0.0318(7) -0.0086(5) 0.0075(6) -0.0049(5)
C29 0.0179(6) 0.0113(5) 0.0166(5) -0.0011(4) 0.0071(5) -0.0029(4)
C30 0.0191(6) 0.0118(5) 0.0218(6) -0.0020(4) 0.0051(5) 0.0009(4)
C31 0.0143(6) 0.0140(6) 0.0195(6) 0.0015(4) 0.0064(5) -0.0015(4)
C32 0.0150(6) 0.0168(6) 0.0198(6) 0.0023(5) 0.0052(5) -0.0007(4)
C33 0.0224(7) 0.0178(6) 0.0252(7) 0.0016(5) 0.0025(5) -0.0013(5)
C34 0.0253(7) 0.0271(7) 0.0271(7) 0.0006(6) -0.0029(6) -0.0033(6)
C35 0.0238(7) 0.0299(7) 0.0289(7) 0.0089(6) -0.0011(6) 0.0024(6)
C36 0.0239(7) 0.0192(6) 0.0322(7) 0.0072(5) 0.0034(6) 0.0021(5)
C37 0.0203(6) 0.0174(6) 0.0245(6) 0.0013(5) 0.0036(5) -0.0017(5)
C38 0.0199(6) 0.0120(5) 0.0149(5) -0.0010(4) 0.0066(5) -0.0035(4)
C39 0.0218(6) 0.0132(6) 0.0174(6) -0.0006(4) 0.0051(5) -0.0021(5)
C40 0.0213(6) 0.0200(6) 0.0190(6) -0.0010(5) 0.0021(5) -0.0035(5)
C41 0.0297(7) 0.0181(6) 0.0174(6) -0.0039(5) 0.0028(5) -0.0077(5)
C42 0.0331(7) 0.0139(6) 0.0226(6) -0.0051(5) 0.0059(5) -0.0008(5)
C43 0.0243(7) 0.0153(6) 0.0200(6) -0.0017(5) 0.0044(5) 0.0002(5)
C48 0.0247(7) 0.0310(7) 0.0200(6) -0.0001(5) 0.0042(5) -0.0001(6)
C49 0.0260(7) 0.0240(7) 0.0305(7) 0.0023(6) 0.0095(6) -0.0017(5)
C47 0.0429(9) 0.0241(7) 0.0272(7) -0.0057(6) 0.0133(6) -0.0017(6)
C45 0.0335(8) 0.0476(10) 0.0247(7) -0.0004(7) -0.0015(6) 0.0058(7)
C46 0.0499(10) 0.0283(8) 0.0292(8) 0.0066(6) 0.0144(7) 0.0148(7)
C44 0.0307(8) 0.0335(8) 0.0325(8) -0.0078(6) 0.0038(6) -0.0099(6)

loop_
_atom_type_symbol
_atom_type_description
_atom_type_scat_dispersion_real
_atom_type_scat_dispersion_imag
_atom_type_scat_source
C C 0.0033 0.0016 'International Tables Vol C Tables 4.2.6.8 and 6.1.1.4'
H H 0.0000 0.0000 'International Tables Vol C Tables 4.2.6.8 and 6.1.1.4'
N N 0.0061 0.0033 'International Tables Vol C Tables 4.2.6.8 and 6.1.1.4'
O O 0.0106 0.0060 'International Tables Vol C Tables 4.2.6.8 and 6.1.1.4'
Al Al 0.0645 0.0514 'International Tables Vol C Tables 4.2.6.8 and 6.1.1.4'
Cl Cl 0.1484 0.1585 'International Tables Vol C Tables 4.2.6.8 and 6.1.1.4'

loop_
_geom_angle_atom_site_label_1
_geom_angle_atom_site_label_2
_geom_angle_atom_site_label_3
_geom_angle
O3 Al1 O2 101.55(4)
O3 Al1 O4 90.21(4)
O2 Al1 O4 88.45(4)
O3 Al1 O1 96.43(4)
O2 Al1 O1 161.50(4)
O4 Al1 O1 87.18(4)
O3 Al1 N1 176.82(4)
O2 Al1 N1 81.40(4)
O4 Al1 N1 91.05(4)
O1 Al1 N1 80.71(4)
O3 Al1 Cl1 91.00(3)
O2 Al1 Cl1 92.56(3)
O4 Al1 Cl1 178.23(3)
O1 Al1 Cl1 91.41(3)
N1 Al1 Cl1 87.67(3)
C1 N1 C15 132.92(10)
C1 N1 Al1 114.13(8)
C15 N1 Al1 112.47(8)
C2 O1 Al1 116.18(8)
C16 O2 Al1 115.48(8)
C29 O3 Al1 128.04(8)
C31 O4 Al1 125.93(8)
N1 C1 C6 129.39(11)
N1 C1 C2 110.77(10)
C6 C1 C2 119.81(11)
O1 C2 C3 122.46(11)
O1 C2 C1 118.20(11)
C3 C2 C1 119.33(10)
C4 C3 C2 116.57(11)
C4 C3 C7 123.45(11)
C2 C3 C7 119.98(10)
C3 C4 C5 124.93(11)
C3 C4 H4A 117.5
C5 C4 H4A 117.5
C6 C5 C4 118.81(11)
C6 C5 C11 122.72(11)
C4 C5 C11 118.41(10)
C5 C6 C1 120.44(11)
C5 C6 H6A 119.8
C1 C6 H6A 119.8
C3 C7 C10 111.86(10)
C3 C7 C9 110.38(11)
C10 C7 C9 107.99(11)
C3 C7 C8 108.77(10)
C10 C7 C8 107.75(11)
C9 C7 C8 110.05(11)
C7 C8 H8A 109.5
C7 C8 H8B 109.5
H8A C8 H8B 109.5
C7 C8 H8C 109.5
H8A C8 H8C 109.5
H8B C8 H8C 109.5
C7 C9 H9A 109.5
C7 C9 H9B 109.5
H9A C9 H9B 109.5
C7 C9 H9C 109.5
H9A C9 H9C 109.5
H9B C9 H9C 109.5
C7 C10 H10A 109.5
C7 C10 H10B 109.5
H10A C10 H10B 109.5
C7 C10 H10C 109.5
H10A C10 H10C 109.5
H10B C10 H10C 109.5
C5 C11 C14 112.45(10)
C5 C11 C13 110.50(10)
C14 C11 C13 108.69(10)
C5 C11 C12 107.39(10)
C14 C11 C12 108.28(11)
C13 C11 C12 109.47(10)
C11 C12 H12A 109.5
C11 C12 H12B 109.5
H12A C12 H12B 109.5
C11 C12 H12C 109.5
H12A C12 H12C 109.5
H12B C12 H12C 109.5
C11 C13 H13A 109.5
C11 C13 H13B 109.5
H13A C13 H13B 109.5
C11 C13 H13C 109.5
H13A C13 H13C 109.5
H13B C13 H13C 109.5
C11 C14 H14A 109.5
C11 C14 H14B 109.5
H14A C14 H14B 109.5
C11 C14 H14C 109.5
H14A C14 H14C 109.5
H14B C14 H14C 109.5
N1 C15 C20 128.80(11)
N1 C15 C16 110.82(10)
C20 C15 C16 120.28(11)
O2 C16 C17 122.78(11)
O2 C16 C15 118.38(10)
C17 C16 C15 118.83(10)
C18 C17 C16 116.90(11)
C18 C17 C21 123.02(11)
C16 C17 C21 120.07(10)
C17 C18 C19 124.85(11)
C17 C18 H18A 117.6
C19 C18 H18A 117.6
C20 C19 C18 118.50(11)
C20 C19 C25 122.34(11)
C18 C19 C25 119.10(11)
C19 C20 C15 120.39(11)
C19 C20 H20A 119.8
C15 C20 H20A 119.8
C17 C21 C23 111.70(10)
C17 C21 C24 110.40(10)
C23 C21 C24 107.79(11)
C17 C21 C22 108.45(10)
C23 C21 C22 107.84(11)
C24 C21 C22 110.64(10)
C21 C22 H22A 109.5
C21 C22 H22B 109.5
H22A C22 H22B 109.5
C21 C22 H22C 109.5
H22A C22 H22C 109.5
H22B C22 H22C 109.5
C21 C23 H23A 109.5
C21 C23 H23B 109.5
H23A C23 H23B 109.5
C21 C23 H23C 109.5
H23A C23 H23C 109.5
H23B C23 H23C 109.5
C21 C24 H24A 109.5
C21 C24 H24B 109.5
H24A C24 H24B 109.5
C21 C24 H24C 109.5
H24A C24 H24C 109.5
H24B C24 H24C 109.5
C28 C25 C19 112.10(10)
C28 C25 C26 108.16(11)
C19 C25 C26 110.30(11)
C28 C25 C27 108.40(11)
C19 C25 C27 108.30(10)
C26 C25 C27 109.53(11)
C25 C26 H26A 109.5
C25 C26 H26B 109.5
H26A C26 H26B 109.5
C25 C26 H26C 109.5
H26A C26 H26C 109.5
H26B C26 H26C 109.5
C25 C27 H27A 109.5
C25 C27 H27B 109.5
H27A C27 H27B 109.5
C25 C27 H27C 109.5
H27A C27 H27C 109.5
H27B C27 H27C 109.5
C25 C28 H28A 109.5
C25 C28 H28B 109.5
H28A C28 H28B 109.5
C25 C28 H28C 109.5
H28A C28 H28C 109.5
H28B C28 H28C 109.5
O3 C29 C30 123.03(11)
O3 C29 C38 115.19(11)
C30 C29 C38 121.67(11)
C29 C30 C31 121.73(11)
C29 C30 H30A 119.1
C31 C30 H30A 119.1
O4 C31 C30 123.49(11)
O4 C31 C32 116.07(11)
C30 C31 C32 120.37(11)
C33 C32 C37 118.68(12)
C33 C32 C31 118.89(11)
C37 C32 C31 122.41(11)
C34 C33 C32 120.63(12)
C34 C33 H33A 119.7
C32 C33 H33A 119.7
C33 C34 C35 120.10(13)
C33 C34 H34A 120.0
C35 C34 H34A 120.0
C36 C35 C34 120.01(13)
C36 C35 H35A 120.0
C34 C35 H35A 120.0
C35 C36 C37 120.00(13)
C35 C36 H36A 120.0
C37 C36 H36A 120.0
C36 C37 C32 120.59(12)
C36 C37 H37A 119.7
C32 C37 H37A 119.7
C39 C38 C43 119.19(11)
C39 C38 C29 118.52(11)
C43 C38 C29 122.24(11)
C40 C39 C38 120.39(11)
C40 C39 H39A 119.8
C38 C39 H39A 119.8
C41 C40 C39 120.05(12)
C41 C40 H40A 120.0
C39 C40 H40A 120.0
C42 C41 C40 119.94(12)
C42 C41 H41A 120.0
C40 C41 H41A 120.0
C41 C42 C43 120.27(12)
C41 C42 H42A 119.9
C43 C42 H42A 119.9
C42 C43 C38 120.14(12)
C42 C43 H43A 119.9
C38 C43 H43A 119.9
C49 C48 C47 119.58(13)
C49 C48 H48A 120.2
C47 C48 H48A 120.2
C44 C49 C48 120.36(14)
C44 C49 H49A 119.8
C48 C49 H49A 119.8
C46 C47 C48 119.73(14)
C46 C47 H47A 120.1
C48 C47 H47A 120.1
C46 C45 C44 119.76(14)
C46 C45 H45A 120.1
C44 C45 H45A 120.1
C45 C46 C47 120.52(14)
C45 C46 H46A 119.7
C47 C46 H46A 119.7
C45 C44 C49 120.05(14)
C45 C44 H44A 120.0
C49 C44 H44A 120.0

loop_
_geom_bond_atom_site_label_1
_geom_bond_atom_site_label_2
_geom_bond_distance
Al1 O3 1.8264(9)
Al1 O2 1.8848(9)
Al1 O4 1.9077(9)
Al1 O1 1.9078(9)
Al1 N1 2.0214(10)
Al1 Cl1 2.2815(5)
N1 C1 1.3352(15)
N1 C15 1.3477(15)
O1 C2 1.2758(14)
O2 C16 1.2852(14)
O3 C29 1.2885(14)
O4 C31 1.2811(15)
C1 C6 1.4255(16)
C1 C2 1.4663(16)
C2 C3 1.4461(17)
C3 C4 1.3668(16)
C3 C7 1.5280(16)
C4 C5 1.4464(16)
C4 H4A 0.9500
C5 C6 1.3562(17)
C5 C11 1.5284(16)
C6 H6A 0.9500
C7 C10 1.5343(18)
C7 C9 1.5389(18)
C7 C8 1.5404(19)
C8 H8A 0.9800
C8 H8B 0.9800
C8 H8C 0.9800
C9 H9A 0.9800
C9 H9B 0.9800
C9 H9C 0.9800
C10 H10A 0.9800
C10 H10B 0.9800
C10 H10C 0.9800
C11 C14 1.5291(18)
C11 C13 1.5395(17)
C11 C12 1.5395(17)
C12 H12A 0.9800
C12 H12B 0.9800
C12 H12C 0.9800
C13 H13A 0.9800
C13 H13B 0.9800
C13 H13C 0.9800
C14 H14A 0.9800
C14 H14B 0.9800
C14 H14C 0.9800
C15 C20 1.4235(16)
C15 C16 1.4557(16)
C16 C17 1.4420(17)
C17 C18 1.3715(17)
C17 C21 1.5317(16)
C18 C19 1.4373(17)
C18 H18A 0.9500
C19 C20 1.3605(17)
C19 C25 1.5343(16)
C20 H20A 0.9500
C21 C23 1.5352(18)
C21 C24 1.5406(17)
C21 C22 1.5413(17)
C22 H22A 0.9800
C22 H22B 0.9800
C22 H22C 0.9800
C23 H23A 0.9800
C23 H23B 0.9800
C23 H23C 0.9800
C24 H24A 0.9800
C24 H24B 0.9800
C24 H24C 0.9800
C25 C28 1.5318(18)
C25 C26 1.5363(18)
C25 C27 1.5376(18)
C26 H26A 0.9800
C26 H26B 0.9800
C26 H26C 0.9800
C27 H27A 0.9800
C27 H27B 0.9800
C27 H27C 0.9800
C28 H28A 0.9800
C28 H28B 0.9800
C28 H28C 0.9800
C29 C30 1.3933(17)
C29 C38 1.4872(16)
C30 C31 1.3991(17)
C30 H30A 0.9500
C31 C32 1.4942(17)
C32 C33 1.3963(18)
C32 C37 1.3998(18)
C33 C34 1.3860(19)
C33 H33A 0.9500
C34 C35 1.388(2)
C34 H34A 0.9500
C35 C36 1.386(2)
C35 H35A 0.9500
C36 C37 1.3879(18)
C36 H36A 0.9500
C37 H37A 0.9500
C38 C39 1.3934(18)
C38 C43 1.4000(17)
C39 C40 1.3886(17)
C39 H39A 0.9500
C40 C41 1.3886(18)
C40 H40A 0.9500
C41 C42 1.387(2)
C41 H41A 0.9500
C42 C43 1.3869(18)
C42 H42A 0.9500
C43 H43A 0.9500
C48 C49 1.382(2)
C48 C47 1.387(2)
C48 H48A 0.9500
C49 C44 1.382(2)
C49 H49A 0.9500
C47 C46 1.384(2)
C47 H47A 0.9500
C45 C46 1.377(2)
C45 C44 1.380(2)
C45 H45A 0.9500
C46 H46A 0.9500
C44 H44A 0.9500

loop_
_geom_torsion_atom_site_label_1
_geom_torsion_atom_site_label_2
_geom_torsion_atom_site_label_3
_geom_torsion_atom_site_label_4
_geom_torsion
O3 Al1 N1 C1 25.5(8)
O2 Al1 N1 C1 -176.08(8)
O4 Al1 N1 C1 -87.80(8)
O1 Al1 N1 C1 -0.83(8)
Cl1 Al1 N1 C1 90.97(8)
O3 Al1 N1 C15 -147.5(8)
O2 Al1 N1 C15 10.88(8)
O4 Al1 N1 C15 99.15(8)
O1 Al1 N1 C15 -173.88(8)
Cl1 Al1 N1 C15 -82.07(8)
O3 Al1 O1 C2 -177.83(8)
O2 Al1 O1 C2 15.72(18)
O4 Al1 O1 C2 92.28(8)
N1 Al1 O1 C2 0.75(8)
Cl1 Al1 O1 C2 -86.66(8)
O3 Al1 O2 C16 169.08(8)
O4 Al1 O2 C16 -101.02(8)
O1 Al1 O2 C16 -24.66(18)
N1 Al1 O2 C16 -9.72(8)
Cl1 Al1 O2 C16 77.53(8)
O2 Al1 O3 C29 115.84(10)
O4 Al1 O3 C29 27.38(10)
O1 Al1 O3 C29 -59.81(10)
N1 Al1 O3 C29 -86.0(8)
Cl1 Al1 O3 C29 -151.34(10)
O3 Al1 O4 C31 -24.50(10)
O2 Al1 O4 C31 -126.05(10)
O1 Al1 O4 C31 71.93(10)
N1 Al1 O4 C31 152.58(10)
Cl1 Al1 O4 C31 108.9(11)
C15 N1 C1 C6 -6.1(2)
Al1 N1 C1 C6 -177.34(10)
C15 N1 C1 C2 171.96(12)
Al1 N1 C1 C2 0.75(12)
Al1 O1 C2 C3 178.54(8)
Al1 O1 C2 C1 -0.56(13)
N1 C1 C2 O1 -0.16(15)
C6 C1 C2 O1 178.14(10)
N1 C1 C2 C3 -179.29(10)
C6 C1 C2 C3 -0.99(16)
O1 C2 C3 C4 -176.50(11)
C1 C2 C3 C4 2.59(16)
O1 C2 C3 C7 4.19(17)
C1 C2 C3 C7 -176.72(10)
C2 C3 C4 C5 -1.21(17)
C7 C3 C4 C5 178.06(11)
C3 C4 C5 C6 -1.96(18)
C3 C4 C5 C11 175.12(11)
C4 C5 C6 C1 3.64(17)
C11 C5 C6 C1 -173.31(11)
N1 C1 C6 C5 175.70(12)
C2 C1 C6 C5 -2.24(17)
C4 C3 C7 C10 0.07(17)
C2 C3 C7 C10 179.32(11)
C4 C3 C7 C9 120.35(13)
C2 C3 C7 C9 -60.40(15)
C4 C3 C7 C8 -118.82(13)
C2 C3 C7 C8 60.43(14)
C6 C5 C11 C14 -2.75(17)
C4 C5 C11 C14 -179.72(11)
C6 C5 C11 C13 -124.40(12)
C4 C5 C11 C13 58.63(14)
C6 C5 C11 C12 116.26(13)
C4 C5 C11 C12 -60.71(14)
C1 N1 C15 C20 -4.7(2)
Al1 N1 C15 C20 166.61(10)
C1 N1 C15 C16 178.94(11)
Al1 N1 C15 C16 -9.74(12)
Al1 O2 C16 C17 -172.73(9)
Al1 O2 C16 C15 7.22(13)
N1 C15 C16 O2 2.22(15)
C20 C15 C16 O2 -174.49(10)
N1 C15 C16 C17 -177.83(10)
C20 C15 C16 C17 5.46(16)
O2 C16 C17 C18 175.30(11)
C15 C16 C17 C18 -4.65(16)
O2 C16 C17 C21 -4.11(17)
C15 C16 C17 C21 175.94(10)
C16 C17 C18 C19 0.70(18)
C21 C17 C18 C19 -179.91(11)
C17 C18 C19 C20 2.70(18)
C17 C18 C19 C25 -174.50(11)
C18 C19 C20 C15 -1.90(17)
C25 C19 C20 C15 175.20(11)
N1 C15 C20 C19 -178.14(11)
C16 C15 C20 C19 -2.08(17)
C18 C17 C21 C23 0.51(16)
C16 C17 C21 C23 179.89(11)
C18 C17 C21 C24 -119.41(13)
C16 C17 C21 C24 59.97(14)
C18 C17 C21 C22 119.22(13)
C16 C17 C21 C22 -61.40(14)
C20 C19 C25 C28 9.17(17)
C18 C19 C25 C28 -173.75(11)
C20 C19 C25 C26 129.77(13)
C18 C19 C25 C26 -53.15(15)
C20 C19 C25 C27 -110.38(13)
C18 C19 C25 C27 66.70(14)
Al1 O3 C29 C30 -15.12(17)
Al1 O3 C29 C38 168.69(8)
O3 C29 C30 C31 -10.57(19)
C38 C29 C30 C31 165.39(11)
Al1 O4 C31 C30 9.69(17)
Al1 O4 C31 C32 -173.14(8)
C29 C30 C31 O4 12.71(19)
C29 C30 C31 C32 -164.35(11)
O4 C31 C32 C33 13.05(17)
C30 C31 C32 C33 -169.68(12)
O4 C31 C32 C37 -165.24(12)
C30 C31 C32 C37 12.03(18)
C37 C32 C33 C34 0.2(2)
C31 C32 C33 C34 -178.17(12)
C32 C33 C34 C35 0.0(2)
C33 C34 C35 C36 -0.3(2)
C34 C35 C36 C37 0.4(2)
C35 C36 C37 C32 -0.2(2)
C33 C32 C37 C36 -0.07(19)
C31 C32 C37 C36 178.23(12)
O3 C29 C38 C39 10.60(16)
C30 C29 C38 C39 -165.66(12)
O3 C29 C38 C43 -171.89(11)
C30 C29 C38 C43 11.85(18)
C43 C38 C39 C40 -1.19(18)
C29 C38 C39 C40 176.40(11)
C38 C39 C40 C41 0.17(19)
C39 C40 C41 C42 1.2(2)
C40 C41 C42 C43 -1.4(2)
C41 C42 C43 C38 0.4(2)
C39 C38 C43 C42 0.90(19)
C29 C38 C43 C42 -176.60(12)
C47 C48 C49 C44 -0.3(2)
C49 C48 C47 C46 -0.1(2)
C44 C45 C46 C47 -0.3(3)
C48 C47 C46 C45 0.4(2)
C46 C45 C44 C49 -0.1(2)
C48 C49 C44 C45 0.4(2)
